data_7026832
loop_
_publ_author_name
'M\"uller, Michael'
'Albrecht, Markus'
'Sackmann, Johannes'
'Hoffmann, Andreas'
'Dierkes, Fiete'
'Valkonen, Arto'
'Rissanen, Kari'

_publ_section_title
;
 CH-anion versus anion-\p interactions in the crystal and in solution of
 pentafluorobenzyl phosphonium salts.
;
_journal_issue 47
_journal_name_full 'Dalton transactions (Cambridge, England : 2003)'
_journal_page_first 11329
_journal_page_last 11334
_journal_paper_doi 10.1039/c0dt00766h
_journal_volume 39
_journal_year 2010
_chemical_formula_moiety 'C25 H17 F5 P, C24 H20 B'
_chemical_formula_sum 'C49 H37 B F5 P'
_chemical_formula_weight 762.57
_chemical_name_systematic
;
?
;
_space_group_IT_number 15
_symmetry_cell_setting monoclinic
_symmetry_space_group_name_Hall '-C 2yc'
_symmetry_space_group_name_H-M 'C 1 2/c 1'
_atom_sites_solution_hydrogens geom
_atom_sites_solution_primary direct
_atom_sites_solution_secondary difmap
_audit_creation_method SHELXL-97
_cell_angle_alpha 90.00
_cell_angle_beta 102.5470(10)
_cell_angle_gamma 90.00
_cell_formula_units_Z 8
_cell_length_a 32.7210(7)
_cell_length_b 14.0835(3)
_cell_length_c 17.1709(3)
_cell_measurement_reflns_used 9746
_cell_measurement_temperature 123(2)
_cell_measurement_theta_max 28.283
_cell_measurement_theta_min 0.407
_cell_volume 7723.8(3)
_computing_cell_refinement 'DENZO-SMN (Otwinowski & Minor, 1997)'
_computing_data_collection 'Collect (Bruker, 2008)'
_computing_data_reduction DENZO-SMN
_computing_molecular_graphics 'ORTEP-3 (Farrugia, 1997); MERCURY (Macrae, <i>et al.</i>, 2006)'
_computing_publication_material SHELXL-97
_computing_structure_refinement 'SHELXL-97 (Sheldrick, 2008)'
_computing_structure_solution 'SIR-2004 (Burla, et al., 2005)'
_diffrn_ambient_temperature 123(2)
_diffrn_detector_area_resol_mean 9
_diffrn_measured_fraction_theta_full 0.998
_diffrn_measured_fraction_theta_max 0.998
_diffrn_measurement_device_type 'Bruker-Nonius Kappa CCD with APEXII detector'
_diffrn_measurement_method '\f and \w scans'
_diffrn_radiation_monochromator graphite
_diffrn_radiation_source 'fine-focus sealed tube'
_diffrn_radiation_type MoK\a
_diffrn_radiation_wavelength 0.71073
_diffrn_reflns_av_R_equivalents 0.0435
_diffrn_reflns_av_sigmaI/netI 0.0495
_diffrn_reflns_limit_h_max 38
_diffrn_reflns_limit_h_min -38
_diffrn_reflns_limit_k_max 16
_diffrn_reflns_limit_k_min -16
_diffrn_reflns_limit_l_max 20
_diffrn_reflns_limit_l_min -20
_diffrn_reflns_number 13235
_diffrn_reflns_theta_full 25.00
_diffrn_reflns_theta_max 25.00
_diffrn_reflns_theta_min 2.40
_exptl_absorpt_coefficient_mu 0.131
_exptl_absorpt_correction_type none
_exptl_crystal_colour colourless
_exptl_crystal_density_diffrn 1.312
_exptl_crystal_density_method 'not measured'
_exptl_crystal_description block
_exptl_crystal_F_000 3168
_exptl_crystal_size_max 0.25
_exptl_crystal_size_mid 0.25
_exptl_crystal_size_min 0.14
_refine_diff_density_max 0.443
_refine_diff_density_min -0.434
_refine_diff_density_rms 0.048
_refine_ls_extinction_method none
_refine_ls_goodness_of_fit_ref 1.031
_refine_ls_hydrogen_treatment constr
_refine_ls_matrix_type full
_refine_ls_number_parameters 505
_refine_ls_number_reflns 6792
_refine_ls_number_restraints 0
_refine_ls_restrained_S_all 1.031
_refine_ls_R_factor_all 0.0795
_refine_ls_R_factor_gt 0.0511
_refine_ls_shift/su_max 0.000
_refine_ls_shift/su_mean 0.000
_refine_ls_structure_factor_coef Fsqd
_refine_ls_weighting_details 'calc w=1/[\s^2^(Fo^2^)+(0.0244P)^2^+17.6940P] where P=(Fo^2^+2Fc^2^)/3'
_refine_ls_weighting_scheme calc
_refine_ls_wR_factor_gt 0.0976
_refine_ls_wR_factor_ref 0.1110
_reflns_number_gt 4974
_reflns_number_total 6792
_reflns_threshold_expression >2\s(I)
_cod_data_source_file c0dt00766h.txt
_cod_data_source_block o8h6
_cod_original_sg_symbol_H-M C2/c
_cod_database_code 7026832

loop_
_symmetry_equiv_pos_as_xyz
'x, y, z'
'-x, y, -z+1/2'
'x+1/2, y+1/2, z'
'-x+1/2, y+1/2, -z+1/2'
'-x, -y, -z'
'x, -y, z-1/2'
'-x+1/2, -y+1/2, -z'
'x+1/2, -y+1/2, z-1/2'

loop_
_atom_site_label
_atom_site_type_symbol
_atom_site_fract_x
_atom_site_fract_y
_atom_site_fract_z
_atom_site_U_iso_or_equiv
_atom_site_adp_type
_atom_site_occupancy
_atom_site_symmetry_multiplicity
_atom_site_calc_flag
_atom_site_refinement_flags
P1 P 0.132106(19) 0.31283(5) 0.56941(4) 0.02135(15) Uani 1 1 d .
F1 F 0.18350(5) 0.44378(12) 0.44477(10) 0.0468(4) Uani 1 1 d .
F2 F 0.16099(8) 0.49792(14) 0.29050(12) 0.0779(7) Uani 1 1 d .
F3 F 0.08057(9) 0.54959(14) 0.22709(10) 0.0855(8) Uani 1 1 d .
F4 F 0.02299(6) 0.54892(14) 0.32076(11) 0.0720(6) Uani 1 1 d .
F5 F 0.04549(5) 0.49800(12) 0.47332(9) 0.0429(4) Uani 1 1 d .
C1 C 0.16666(7) 0.30107(17) 0.66517(13) 0.0211(5) Uani 1 1 d .
C2 C 0.20636(7) 0.34306(18) 0.68003(14) 0.0249(5) Uani 1 1 d .
H2 H 0.2153 0.3773 0.6390 0.030 Uiso 1 1 calc R
C3 C 0.23258(8) 0.33457(18) 0.75469(15) 0.0291(6) Uani 1 1 d .
H3 H 0.2596 0.3629 0.7651 0.035 Uiso 1 1 calc R
C4 C 0.21922(8) 0.28444(18) 0.81439(14) 0.0279(6) Uani 1 1 d .
H4 H 0.2373 0.2784 0.8656 0.034 Uiso 1 1 calc R
C5 C 0.18016(8) 0.24364(19) 0.79994(14) 0.0291(6) Uani 1 1 d .
H5 H 0.1714 0.2098 0.8412 0.035 Uiso 1 1 calc R
C6 C 0.15354(8) 0.25151(18) 0.72566(13) 0.0255(6) Uani 1 1 d .
H6 H 0.1265 0.2234 0.7160 0.031 Uiso 1 1 calc R
C7 C 0.08232(7) 0.26081(18) 0.56858(13) 0.0239(5) Uani 1 1 d .
C8 C 0.04803(8) 0.31317(19) 0.57890(14) 0.0295(6) Uani 1 1 d .
H8 H 0.0503 0.3799 0.5865 0.035 Uiso 1 1 calc R
C9 C 0.01058(8) 0.2676(2) 0.57813(17) 0.0379(7) Uani 1 1 d .
H9 H -0.0130 0.3037 0.5847 0.046 Uiso 1 1 calc R
C10 C 0.00687(8) 0.1707(2) 0.56802(16) 0.0363(7) Uani 1 1 d .
H10 H -0.0190 0.1402 0.5677 0.044 Uiso 1 1 calc R
C11 C 0.04107(9) 0.1184(2) 0.55835(17) 0.0383(7) Uani 1 1 d .
H11 H 0.0386 0.0516 0.5514 0.046 Uiso 1 1 calc R
C12 C 0.07873(8) 0.16240(19) 0.55862(16) 0.0334(6) Uani 1 1 d .
H12 H 0.1022 0.1260 0.5521 0.040 Uiso 1 1 calc R
C13 C 0.15164(8) 0.25481(17) 0.49172(14) 0.0250(5) Uani 1 1 d .
C14 C 0.19148(8) 0.21611(19) 0.50523(15) 0.0310(6) Uani 1 1 d .
H14 H 0.2092 0.2182 0.5570 0.037 Uiso 1 1 calc R
C15 C 0.20524(9) 0.1742(2) 0.44238(18) 0.0452(8) Uani 1 1 d .
H15 H 0.2324 0.1469 0.4512 0.054 Uiso 1 1 calc R
C16 C 0.17970(10) 0.1719(2) 0.36731(18) 0.0480(8) Uani 1 1 d .
H16 H 0.1896 0.1437 0.3246 0.058 Uiso 1 1 calc R
C17 C 0.13987(9) 0.2100(2) 0.35335(16) 0.0394(7) Uani 1 1 d .
H17 H 0.1226 0.2087 0.3012 0.047 Uiso 1 1 calc R
C18 C 0.12534(9) 0.25034(19) 0.41581(14) 0.0314(6) Uani 1 1 d .
H18 H 0.0977 0.2748 0.4071 0.038 Uiso 1 1 calc R
C19 C 0.12830(8) 0.44066(17) 0.54967(13) 0.0243(5) Uani 1 1 d .
H19A H 0.1080 0.4679 0.5786 0.029 Uiso 1 1 calc R
H19B H 0.1559 0.4697 0.5722 0.029 Uiso 1 1 calc R
C20 C 0.11536(8) 0.46876(17) 0.46363(14) 0.0252(6) Uani 1 1 d .
C21 C 0.14369(9) 0.47023(19) 0.41489(16) 0.0343(6) Uani 1 1 d .
C22 C 0.13248(12) 0.4973(2) 0.33565(18) 0.0502(9) Uani 1 1 d .
C23 C 0.09138(13) 0.5226(2) 0.30414(16) 0.0543(10) Uani 1 1 d .
C24 C 0.06261(10) 0.5216(2) 0.35097(17) 0.0460(8) Uani 1 1 d .
C25 C 0.07474(9) 0.49524(18) 0.42900(15) 0.0332(6) Uani 1 1 d .
B1 B 0.12858(9) 0.8061(2) 0.56190(16) 0.0245(6) Uani 1 1 d .
C26 C 0.08731(8) 0.7780(2) 0.59766(14) 0.0283(6) Uani 1 1 d .
C27 C 0.05997(9) 0.8464(2) 0.61541(16) 0.0414(7) Uani 1 1 d .
H27 H 0.0662 0.9114 0.6091 0.050 Uiso 1 1 calc R
C28 C 0.02377(10) 0.8234(3) 0.64205(19) 0.0563(9) Uani 1 1 d .
H28 H 0.0064 0.8725 0.6547 0.068 Uiso 1 1 calc R
C29 C 0.01333(10) 0.7303(3) 0.65002(18) 0.0559(10) Uani 1 1 d .
H29 H -0.0112 0.7144 0.6682 0.067 Uiso 1 1 calc R
C30 C 0.03878(9) 0.6602(3) 0.63138(19) 0.0506(8) Uani 1 1 d .
H30 H 0.0316 0.5954 0.6357 0.061 Uiso 1 1 calc R
C31 C 0.07500(8) 0.6843(2) 0.60624(16) 0.0364(7) Uani 1 1 d .
H31 H 0.0923 0.6346 0.5943 0.044 Uiso 1 1 calc R
C32 C 0.16284(7) 0.71902(17) 0.57334(13) 0.0226(5) Uani 1 1 d .
C33 C 0.17488(8) 0.67033(18) 0.64624(14) 0.0265(6) Uani 1 1 d .
H33 H 0.1606 0.6841 0.6875 0.032 Uiso 1 1 calc R
C34 C 0.20668(8) 0.60316(18) 0.66075(15) 0.0307(6) Uani 1 1 d .
H34 H 0.2133 0.5713 0.7107 0.037 Uiso 1 1 calc R
C35 C 0.22888(8) 0.58243(18) 0.60255(16) 0.0313(6) Uani 1 1 d .
H35 H 0.2511 0.5375 0.6126 0.038 Uiso 1 1 calc R
C36 C 0.21822(8) 0.62794(18) 0.52995(15) 0.0301(6) Uani 1 1 d .
H36 H 0.2329 0.6140 0.4893 0.036 Uiso 1 1 calc R
C37 C 0.18579(8) 0.69462(18) 0.51611(14) 0.0270(6) Uani 1 1 d .
H37 H 0.1790 0.7249 0.4655 0.032 Uiso 1 1 calc R
C38 C 0.10989(7) 0.83220(18) 0.46699(14) 0.0236(5) Uani 1 1 d .
C39 C 0.09421(7) 0.76141(19) 0.41113(14) 0.0268(6) Uani 1 1 d .
H39 H 0.0969 0.6970 0.4278 0.032 Uiso 1 1 calc R
C40 C 0.07488(8) 0.7810(2) 0.33242(15) 0.0315(6) Uani 1 1 d .
H40 H 0.0646 0.7305 0.2968 0.038 Uiso 1 1 calc R
C41 C 0.07054(8) 0.8739(2) 0.30606(15) 0.0361(7) Uani 1 1 d .
H41 H 0.0572 0.8879 0.2525 0.043 Uiso 1 1 calc R
C42 C 0.08589(9) 0.9461(2) 0.35864(16) 0.0384(7) Uani 1 1 d .
H42 H 0.0834 1.0102 0.3410 0.046 Uiso 1 1 calc R
C43 C 0.10503(8) 0.92520(19) 0.43763(15) 0.0316(6) Uani 1 1 d .
H43 H 0.1152 0.9761 0.4729 0.038 Uiso 1 1 calc R
C44 C 0.15519(8) 0.89706(18) 0.60715(14) 0.0261(6) Uani 1 1 d .
C45 C 0.18802(8) 0.93464(18) 0.57631(15) 0.0297(6) Uani 1 1 d .
H45 H 0.1937 0.9072 0.5292 0.036 Uiso 1 1 calc R
C46 C 0.21264(8) 1.00994(19) 0.61111(17) 0.0371(7) Uani 1 1 d .
H46 H 0.2347 1.0327 0.5882 0.044 Uiso 1 1 calc R
C47 C 0.20489(9) 1.0519(2) 0.67970(17) 0.0407(7) Uani 1 1 d .
H47 H 0.2210 1.1047 0.7033 0.049 Uiso 1 1 calc R
C48 C 0.17349(10) 1.01559(19) 0.71295(16) 0.0391(7) Uani 1 1 d .
H48 H 0.1682 1.0429 0.7604 0.047 Uiso 1 1 calc R
C49 C 0.14953(9) 0.93943(18) 0.67768(14) 0.0322(6) Uani 1 1 d .
H49 H 0.1284 0.9151 0.7025 0.039 Uiso 1 1 calc R

loop_
_atom_site_aniso_label
_atom_site_aniso_U_11
_atom_site_aniso_U_22
_atom_site_aniso_U_33
_atom_site_aniso_U_23
_atom_site_aniso_U_13
_atom_site_aniso_U_12
P1 0.0218(3) 0.0231(3) 0.0181(3) -0.0016(3) 0.0019(2) 0.0008(3)
F1 0.0439(10) 0.0404(10) 0.0625(11) -0.0064(9) 0.0258(8) -0.0083(8)
F2 0.142(2) 0.0514(12) 0.0617(12) -0.0072(10) 0.0679(14) -0.0229(13)
F3 0.172(2) 0.0512(12) 0.0221(9) 0.0081(9) -0.0020(11) -0.0181(14)
F4 0.0745(14) 0.0567(13) 0.0601(12) 0.0124(10) -0.0395(10) 0.0005(11)
F5 0.0312(8) 0.0435(10) 0.0500(10) 0.0054(8) 0.0002(7) 0.0032(8)
C1 0.0220(12) 0.0216(13) 0.0182(11) -0.0026(10) 0.0009(9) 0.0047(10)
C2 0.0260(13) 0.0261(14) 0.0228(12) -0.0005(11) 0.0058(10) 0.0012(11)
C3 0.0240(13) 0.0312(15) 0.0308(14) -0.0044(12) 0.0029(11) 0.0020(11)
C4 0.0334(14) 0.0275(14) 0.0196(12) -0.0034(11) -0.0013(10) 0.0094(12)
C5 0.0371(15) 0.0293(15) 0.0212(12) 0.0012(11) 0.0067(11) 0.0044(12)
C6 0.0275(13) 0.0279(14) 0.0213(12) -0.0020(11) 0.0058(10) 0.0016(11)
C7 0.0225(12) 0.0289(14) 0.0191(12) -0.0015(11) 0.0019(10) 0.0016(11)
C8 0.0313(14) 0.0276(14) 0.0307(14) -0.0014(12) 0.0087(11) -0.0005(12)
C9 0.0296(15) 0.0414(17) 0.0455(17) 0.0046(14) 0.0141(13) 0.0036(13)
C10 0.0255(14) 0.0419(18) 0.0407(16) 0.0052(14) 0.0050(12) -0.0073(13)
C11 0.0362(16) 0.0274(15) 0.0487(17) -0.0014(13) 0.0033(13) -0.0051(13)
C12 0.0287(14) 0.0282(15) 0.0431(16) -0.0025(12) 0.0068(12) 0.0011(12)
C13 0.0313(14) 0.0225(13) 0.0220(12) -0.0037(10) 0.0078(10) -0.0037(11)
C14 0.0293(14) 0.0333(15) 0.0309(14) -0.0093(12) 0.0076(11) -0.0017(12)
C15 0.0361(16) 0.050(2) 0.0517(18) -0.0220(16) 0.0154(14) 0.0003(14)
C16 0.0484(19) 0.059(2) 0.0424(17) -0.0276(16) 0.0229(15) -0.0116(16)
C17 0.0500(18) 0.0438(18) 0.0244(14) -0.0126(13) 0.0083(13) -0.0111(15)
C18 0.0382(15) 0.0283(15) 0.0270(13) -0.0040(11) 0.0053(11) -0.0017(12)
C19 0.0269(13) 0.0217(13) 0.0227(13) -0.0017(10) 0.0023(10) -0.0002(11)
C20 0.0338(14) 0.0199(13) 0.0199(12) -0.0002(10) 0.0012(11) -0.0032(11)
C21 0.0429(17) 0.0262(15) 0.0353(15) -0.0035(12) 0.0118(13) -0.0072(13)
C22 0.096(3) 0.0298(17) 0.0349(17) -0.0029(14) 0.0355(18) -0.0162(18)
C23 0.103(3) 0.0321(17) 0.0180(15) 0.0004(13) -0.0077(17) -0.0099(19)
C24 0.060(2) 0.0327(17) 0.0335(17) 0.0020(13) -0.0159(15) -0.0039(15)
C25 0.0428(16) 0.0246(15) 0.0275(14) 0.0018(12) -0.0025(12) -0.0032(13)
B1 0.0270(15) 0.0249(15) 0.0204(13) -0.0011(12) 0.0027(11) 0.0013(13)
C26 0.0254(13) 0.0386(16) 0.0200(12) 0.0037(11) 0.0028(10) 0.0041(12)
C27 0.0394(16) 0.0476(19) 0.0391(16) 0.0060(14) 0.0128(13) 0.0159(14)
C28 0.0409(18) 0.085(3) 0.0472(19) 0.0046(19) 0.0189(15) 0.0216(19)
C29 0.0313(17) 0.098(3) 0.0417(18) 0.0190(19) 0.0141(14) 0.0001(19)
C30 0.0323(16) 0.062(2) 0.057(2) 0.0157(17) 0.0098(15) -0.0084(16)
C31 0.0272(14) 0.0399(17) 0.0415(16) 0.0020(14) 0.0061(12) -0.0026(13)
C32 0.0227(12) 0.0217(13) 0.0219(12) -0.0023(10) 0.0015(10) -0.0056(10)
C33 0.0268(13) 0.0267(14) 0.0251(13) -0.0003(11) 0.0034(10) -0.0026(11)
C34 0.0306(14) 0.0274(14) 0.0293(14) 0.0076(12) -0.0040(11) -0.0049(12)
C35 0.0252(13) 0.0234(14) 0.0424(16) 0.0010(12) 0.0010(12) 0.0004(11)
C36 0.0262(13) 0.0298(15) 0.0349(14) -0.0025(12) 0.0079(11) -0.0005(12)
C37 0.0287(13) 0.0274(14) 0.0240(13) 0.0023(11) 0.0040(10) 0.0006(11)
C38 0.0201(12) 0.0278(14) 0.0235(12) 0.0000(11) 0.0062(10) 0.0002(11)
C39 0.0224(13) 0.0321(15) 0.0258(13) 0.0020(11) 0.0046(10) -0.0016(11)
C40 0.0275(14) 0.0388(16) 0.0275(14) -0.0025(12) 0.0044(11) -0.0027(12)
C41 0.0308(15) 0.0507(19) 0.0239(14) 0.0073(13) -0.0005(11) 0.0019(14)
C42 0.0453(17) 0.0344(16) 0.0331(15) 0.0123(13) 0.0028(13) 0.0009(14)
C43 0.0324(15) 0.0294(15) 0.0303(14) 0.0013(12) 0.0011(11) -0.0005(12)
C44 0.0296(14) 0.0232(13) 0.0228(13) 0.0026(11) -0.0004(10) 0.0058(11)
C45 0.0269(13) 0.0270(14) 0.0318(14) -0.0035(12) -0.0011(11) 0.0018(12)
C46 0.0302(14) 0.0299(15) 0.0469(17) 0.0016(13) -0.0007(13) 0.0004(12)
C47 0.0448(17) 0.0259(15) 0.0407(16) -0.0048(13) -0.0143(14) 0.0012(14)
C48 0.062(2) 0.0243(15) 0.0247(14) -0.0014(12) -0.0036(13) 0.0047(14)
C49 0.0471(16) 0.0243(14) 0.0232(13) 0.0035(11) 0.0036(12) 0.0033(13)

loop_
_atom_type_symbol
_atom_type_description
_atom_type_scat_dispersion_real
_atom_type_scat_dispersion_imag
_atom_type_scat_source
C C 0.0033 0.0016 'International Tables Vol C Tables 4.2.6.8 and 6.1.1.4'
H H 0.0000 0.0000 'International Tables Vol C Tables 4.2.6.8 and 6.1.1.4'
B B 0.0013 0.0007 'International Tables Vol C Tables 4.2.6.8 and 6.1.1.4'
F F 0.0171 0.0103 'International Tables Vol C Tables 4.2.6.8 and 6.1.1.4'
P P 0.1023 0.0942 'International Tables Vol C Tables 4.2.6.8 and 6.1.1.4'

loop_
_geom_angle_atom_site_label_1
_geom_angle_atom_site_label_2
_geom_angle_atom_site_label_3
_geom_angle
C7 P1 C1 111.29(11)
C7 P1 C13 106.20(11)
C1 P1 C13 112.62(11)
C7 P1 C19 112.16(12)
C1 P1 C19 105.37(11)
C13 P1 C19 109.31(11)
C6 C1 C2 120.0(2)
C6 C1 P1 119.71(18)
C2 C1 P1 120.31(18)
C3 C2 C1 119.8(2)
C3 C2 H2 120.1
C1 C2 H2 120.1
C2 C3 C4 119.7(2)
C2 C3 H3 120.1
C4 C3 H3 120.1
C5 C4 C3 120.5(2)
C5 C4 H4 119.7
C3 C4 H4 119.7
C4 C5 C6 120.5(2)
C4 C5 H5 119.8
C6 C5 H5 119.8
C5 C6 C1 119.5(2)
C5 C6 H6 120.2
C1 C6 H6 120.2
C8 C7 C12 119.6(2)
C8 C7 P1 123.0(2)
C12 C7 P1 117.43(19)
C9 C8 C7 119.6(3)
C9 C8 H8 120.2
C7 C8 H8 120.2
C10 C9 C8 121.0(3)
C10 C9 H9 119.5
C8 C9 H9 119.5
C9 C10 C11 119.5(3)
C9 C10 H10 120.2
C11 C10 H10 120.2
C12 C11 C10 120.5(3)
C12 C11 H11 119.8
C10 C11 H11 119.8
C11 C12 C7 119.8(3)
C11 C12 H12 120.1
C7 C12 H12 120.1
C14 C13 C18 120.3(2)
C14 C13 P1 121.89(19)
C18 C13 P1 117.81(19)
C13 C14 C15 119.3(3)
C13 C14 H14 120.3
C15 C14 H14 120.3
C16 C15 C14 120.3(3)
C16 C15 H15 119.8
C14 C15 H15 119.8
C15 C16 C17 120.8(3)
C15 C16 H16 119.6
C17 C16 H16 119.6
C16 C17 C18 119.6(3)
C16 C17 H17 120.2
C18 C17 H17 120.2
C17 C18 C13 119.6(3)
C17 C18 H18 120.2
C13 C18 H18 120.2
C20 C19 P1 115.80(17)
C20 C19 H19A 108.3
P1 C19 H19A 108.3
C20 C19 H19B 108.3
P1 C19 H19B 108.3
H19A C19 H19B 107.4
C21 C20 C25 116.4(2)
C21 C20 C19 121.3(2)
C25 C20 C19 122.3(2)
F1 C21 C20 119.2(2)
F1 C21 C22 118.6(3)
C20 C21 C22 122.1(3)
F2 C22 C23 120.9(3)
F2 C22 C21 120.2(3)
C23 C22 C21 118.9(3)
F3 C23 C24 120.9(3)
F3 C23 C22 118.8(3)
C24 C23 C22 120.3(3)
F4 C24 C25 120.5(3)
F4 C24 C23 120.1(3)
C25 C24 C23 119.4(3)
F5 C25 C24 117.2(3)
F5 C25 C20 119.9(2)
C24 C25 C20 122.9(3)
C32 B1 C44 104.30(19)
C32 B1 C26 111.7(2)
C44 B1 C26 113.8(2)
C32 B1 C38 112.4(2)
C44 B1 C38 109.7(2)
C26 B1 C38 105.26(19)
C27 C26 C31 114.6(2)
C27 C26 B1 122.2(2)
C31 C26 B1 123.0(2)
C26 C27 C28 122.8(3)
C26 C27 H27 118.6
C28 C27 H27 118.6
C29 C28 C27 120.2(3)
C29 C28 H28 119.9
C27 C28 H28 119.9
C28 C29 C30 119.2(3)
C28 C29 H29 120.4
C30 C29 H29 120.4
C29 C30 C31 119.9(3)
C29 C30 H30 120.1
C31 C30 H30 120.1
C30 C31 C26 123.3(3)
C30 C31 H31 118.3
C26 C31 H31 118.3
C37 C32 C33 114.5(2)
C37 C32 B1 123.6(2)
C33 C32 B1 121.5(2)
C34 C33 C32 123.1(2)
C34 C33 H33 118.4
C32 C33 H33 118.4
C33 C34 C35 120.2(2)
C33 C34 H34 119.9
C35 C34 H34 119.9
C36 C35 C34 119.0(2)
C36 C35 H35 120.5
C34 C35 H35 120.5
C35 C36 C37 120.0(2)
C35 C36 H36 120.0
C37 C36 H36 120.0
C36 C37 C32 123.2(2)
C36 C37 H37 118.4
C32 C37 H37 118.4
C43 C38 C39 115.0(2)
C43 C38 B1 123.5(2)
C39 C38 B1 121.2(2)
C40 C39 C38 123.1(2)
C40 C39 H39 118.4
C38 C39 H39 118.4
C41 C40 C39 119.9(3)
C41 C40 H40 120.0
C39 C40 H40 120.0
C42 C41 C40 119.1(2)
C42 C41 H41 120.4
C40 C41 H41 120.4
C41 C42 C43 120.2(3)
C41 C42 H42 119.9
C43 C42 H42 119.9
C42 C43 C38 122.6(2)
C42 C43 H43 118.7
C38 C43 H43 118.7
C49 C44 C45 115.0(2)
C49 C44 B1 125.8(2)
C45 C44 B1 119.1(2)
C46 C45 C44 123.2(3)
C46 C45 H45 118.4
C44 C45 H45 118.4
C45 C46 C47 119.6(3)
C45 C46 H46 120.2
C47 C46 H46 120.2
C48 C47 C46 118.9(3)
C48 C47 H47 120.5
C46 C47 H47 120.5
C47 C48 C49 120.5(3)
C47 C48 H48 119.8
C49 C48 H48 119.8
C48 C49 C44 122.6(3)
C48 C49 H49 118.7
C44 C49 H49 118.7

loop_
_geom_bond_atom_site_label_1
_geom_bond_atom_site_label_2
_geom_bond_distance
P1 C7 1.783(2)
P1 C1 1.789(2)
P1 C13 1.796(2)
P1 C19 1.831(2)
F1 C21 1.345(3)
F2 C22 1.336(3)
F3 C23 1.348(3)
F4 C24 1.344(4)
F5 C25 1.346(3)
C1 C6 1.394(3)
C1 C2 1.399(3)
C2 C3 1.384(3)
C2 H2 0.9500
C3 C4 1.391(4)
C3 H3 0.9500
C4 C5 1.374(4)
C4 H4 0.9500
C5 C6 1.384(3)
C5 H5 0.9500
C6 H6 0.9500
C7 C8 1.386(3)
C7 C12 1.398(4)
C8 C9 1.381(4)
C8 H8 0.9500
C9 C10 1.378(4)
C9 H9 0.9500
C10 C11 1.380(4)
C10 H10 0.9500
C11 C12 1.378(4)
C11 H11 0.9500
C12 H12 0.9500
C13 C14 1.385(3)
C13 C18 1.399(3)
C14 C15 1.388(4)
C14 H14 0.9500
C15 C16 1.376(4)
C15 H15 0.9500
C16 C17 1.381(4)
C16 H16 0.9500
C17 C18 1.386(4)
C17 H17 0.9500
C18 H18 0.9500
C19 C20 1.499(3)
C19 H19A 0.9900
C19 H19B 0.9900
C20 C21 1.377(4)
C20 C25 1.384(4)
C21 C22 1.384(4)
C22 C23 1.383(5)
C23 C24 1.364(5)
C24 C25 1.364(4)
B1 C32 1.644(4)
B1 C44 1.646(4)
B1 C26 1.648(4)
B1 C38 1.653(3)
C26 C27 1.393(4)
C26 C31 1.396(4)
C27 C28 1.397(4)
C27 H27 0.9500
C28 C29 1.369(5)
C28 H28 0.9500
C29 C30 1.374(5)
C29 H29 0.9500
C30 C31 1.389(4)
C30 H30 0.9500
C31 H31 0.9500
C32 C37 1.403(3)
C32 C33 1.406(3)
C33 C34 1.388(4)
C33 H33 0.9500
C34 C35 1.388(4)
C34 H34 0.9500
C35 C36 1.377(4)
C35 H35 0.9500
C36 C37 1.398(4)
C36 H36 0.9500
C37 H37 0.9500
C38 C43 1.400(3)
C38 C39 1.401(3)
C39 C40 1.390(3)
C39 H39 0.9500
C40 C41 1.382(4)
C40 H40 0.9500
C41 C42 1.380(4)
C41 H41 0.9500
C42 C43 1.396(4)
C42 H42 0.9500
C43 H43 0.9500
C44 C49 1.398(3)
C44 C45 1.401(4)
C45 C46 1.386(4)
C45 H45 0.9500
C46 C47 1.389(4)
C46 H46 0.9500
C47 C48 1.377(4)
C47 H47 0.9500
C48 C49 1.388(4)
C48 H48 0.9500
C49 H49 0.9500

loop_
_geom_torsion_atom_site_label_1
_geom_torsion_atom_site_label_2
_geom_torsion_atom_site_label_3
_geom_torsion_atom_site_label_4
_geom_torsion
C7 P1 C1 C6 3.1(2)
C13 P1 C1 C6 -116.0(2)
C19 P1 C1 C6 124.9(2)
C7 P1 C1 C2 -175.52(19)
C13 P1 C1 C2 65.4(2)
C19 P1 C1 C2 -53.7(2)
C6 C1 C2 C3 0.5(4)
P1 C1 C2 C3 179.11(19)
C1 C2 C3 C4 -0.1(4)
C2 C3 C4 C5 -0.3(4)
C3 C4 C5 C6 0.2(4)
C4 C5 C6 C1 0.2(4)
C2 C1 C6 C5 -0.5(4)
P1 C1 C6 C5 -179.16(19)
C1 P1 C7 C8 97.5(2)
C13 P1 C7 C8 -139.6(2)
C19 P1 C7 C8 -20.3(2)
C1 P1 C7 C12 -81.2(2)
C13 P1 C7 C12 41.7(2)
C19 P1 C7 C12 161.07(19)
C12 C7 C8 C9 -0.9(4)
P1 C7 C8 C9 -179.5(2)
C7 C8 C9 C10 0.6(4)
C8 C9 C10 C11 -0.1(4)
C9 C10 C11 C12 -0.1(4)
C10 C11 C12 C7 -0.2(4)
C8 C7 C12 C11 0.6(4)
P1 C7 C12 C11 179.3(2)
C7 P1 C13 C14 -129.4(2)
C1 P1 C13 C14 -7.3(3)
C19 P1 C13 C14 109.4(2)
C7 P1 C13 C18 51.2(2)
C1 P1 C13 C18 173.26(19)
C19 P1 C13 C18 -70.0(2)
C18 C13 C14 C15 1.0(4)
P1 C13 C14 C15 -178.4(2)
C13 C14 C15 C16 0.6(5)
C14 C15 C16 C17 -0.8(5)
C15 C16 C17 C18 -0.6(5)
C16 C17 C18 C13 2.2(4)
C14 C13 C18 C17 -2.4(4)
P1 C13 C18 C17 177.1(2)
C7 P1 C19 C20 -81.3(2)
C1 P1 C19 C20 157.44(18)
C13 P1 C19 C20 36.2(2)
P1 C19 C20 C21 -80.5(3)
P1 C19 C20 C25 100.0(3)
C25 C20 C21 F1 -178.9(2)
C19 C20 C21 F1 1.6(4)
C25 C20 C21 C22 0.4(4)
C19 C20 C21 C22 -179.0(2)
F1 C21 C22 F2 -0.8(4)
C20 C21 C22 F2 179.8(2)
F1 C21 C22 C23 178.6(3)
C20 C21 C22 C23 -0.8(4)
F2 C22 C23 F3 -1.1(4)
C21 C22 C23 F3 179.5(3)
F2 C22 C23 C24 -180.0(3)
C21 C22 C23 C24 0.7(5)
F3 C23 C24 F4 -0.8(5)
C22 C23 C24 F4 178.0(3)
F3 C23 C24 C25 -179.0(3)
C22 C23 C24 C25 -0.2(5)
F4 C24 C25 F5 0.0(4)
C23 C24 C25 F5 178.2(3)
F4 C24 C25 C20 -178.4(2)
C23 C24 C25 C20 -0.2(4)
C21 C20 C25 F5 -178.3(2)
C19 C20 C25 F5 1.2(4)
C21 C20 C25 C24 0.0(4)
C19 C20 C25 C24 179.5(3)
C32 B1 C26 C27 161.7(2)
C44 B1 C26 C27 44.0(3)
C38 B1 C26 C27 -76.1(3)
C32 B1 C26 C31 -23.8(3)
C44 B1 C26 C31 -141.6(2)
C38 B1 C26 C31 98.4(3)
C31 C26 C27 C28 1.9(4)
B1 C26 C27 C28 176.8(3)
C26 C27 C28 C29 -1.5(5)
C27 C28 C29 C30 -0.1(5)
C28 C29 C30 C31 1.2(5)
C29 C30 C31 C26 -0.7(5)
C27 C26 C31 C30 -0.8(4)
B1 C26 C31 C30 -175.6(2)
C44 B1 C32 C37 -95.4(3)
C26 B1 C32 C37 141.3(2)
C38 B1 C32 C37 23.3(3)
C44 B1 C32 C33 76.9(3)
C26 B1 C32 C33 -46.3(3)
C38 B1 C32 C33 -164.3(2)
C37 C32 C33 C34 -0.3(4)
B1 C32 C33 C34 -173.3(2)
C32 C33 C34 C35 1.2(4)
C33 C34 C35 C36 -1.4(4)
C34 C35 C36 C37 0.7(4)
C35 C36 C37 C32 0.2(4)
C33 C32 C37 C36 -0.4(4)
B1 C32 C37 C36 172.4(2)
C32 B1 C38 C43 -135.7(2)
C44 B1 C38 C43 -20.2(3)
C26 B1 C38 C43 102.6(3)
C32 B1 C38 C39 50.1(3)
C44 B1 C38 C39 165.6(2)
C26 B1 C38 C39 -71.6(3)
C43 C38 C39 C40 -0.5(3)
B1 C38 C39 C40 174.1(2)
C38 C39 C40 C41 0.2(4)
C39 C40 C41 C42 0.5(4)
C40 C41 C42 C43 -0.8(4)
C41 C42 C43 C38 0.5(4)
C39 C38 C43 C42 0.2(4)
B1 C38 C43 C42 -174.4(2)
C32 B1 C44 C49 -111.3(3)
C26 B1 C44 C49 10.6(3)
C38 B1 C44 C49 128.2(2)
C32 B1 C44 C45 65.4(3)
C26 B1 C44 C45 -172.7(2)
C38 B1 C44 C45 -55.1(3)
C49 C44 C45 C46 -1.7(4)
B1 C44 C45 C46 -178.8(2)
C44 C45 C46 C47 -0.4(4)
C45 C46 C47 C48 1.9(4)
C46 C47 C48 C49 -1.1(4)
C47 C48 C49 C44 -1.2(4)
C45 C44 C49 C48 2.5(4)
B1 C44 C49 C48 179.3(2)
